data_1531689
loop_
_publ_author_name
'Joubert, J.M.'
'Charlton, J.'
'Percheron-Guegan, A.'

_publ_section_title
;
 Investigation of structural and hydrogen absorption properties in the (La
 Ni5-x Ptx) - H2 system
;
_journal_name_full 'Journal of Solid State Chemistry'
_journal_page_first 379
_journal_page_last 386
_journal_volume 173
_journal_year 2003
_chemical_formula_sum 'D5.33 La Ni4.75 Pt0.25'
_chemical_name_systematic 'La Ni2 (Ni2.75 Pt0.25) D5.33'
_space_group_IT_number 183
_symmetry_space_group_name_Hall 'P 6 -2'
_symmetry_space_group_name_H-M 'P 6 m m'
_cell_angle_alpha 90
_cell_angle_beta 90
_cell_angle_gamma 120
_cell_formula_units_Z 1
_cell_length_a 5.358
_cell_length_b 5.358
_cell_length_c 4.225
_cell_volume 105.042
_citation_journal_id_ASTM JSSCBI
_cod_data_source_file Joubert_JSSCBI_2003_1606.cif
_cod_data_source_block D5.33La1Ni4.75Pt0.25
_cod_original_cell_volume 105.0419
_cod_original_formula_sum 'D5.33 La1 Ni4.75 Pt0.25'
_cod_database_code 1531689

loop_
_symmetry_equiv_pos_as_xyz
x,y,z
x-y,x,z
-y,x-y,z
-x,-y,z
-x+y,-x,z
y,-x+y,z
y,x,z
-x+y,y,z
-x,-x+y,z
-y,-x,z
x-y,-y,z
x,x-y,z

loop_
_atom_site_label
_atom_site_type_symbol
_atom_site_fract_x
_atom_site_fract_y
_atom_site_fract_z
_atom_site_occupancy
_atom_site_U_iso_or_equiv
D4 D 0.465 0 0.899 0.008 0.0
Ni1 Ni 0.3333 0.6667 0 1 0.0
D5 D 0.173 0.346 0.734 0.17 0.0
Ni2 Ni 0.5 0 0.5 0.917 0.0
La1 La 0 0 0 1 0.0
D2 D 0.145 0.29 0.5 0.218 0.0
Pt1 Pt 0.5 0 0.5 0.083 0.0
D3 D 0.465 0 0.101 0.42 0.0
D1 D 0.3333 0.6667 0.734 0.215 0.0
